data_1575619
loop_
_publ_author_name
'Yoshitani, Akihiro'
'Sasage, Tomonari'
'Kato, Ranmaru'
'Suzuki, Takahiro'
'Ikeuchi, Kazutada'
'Tanino, Keiji'

_publ_section_title
;
 Remodelling of tricyclic carbon frameworks with a norbornene scaffold.
;
_journal_issue 84
_journal_name_full 'Chemical communications (Cambridge, England)'
_journal_page_first 16372
_journal_page_last 16375
_journal_paper_doi 10.1039/d5cc04790k
_journal_volume 61
_journal_year 2025
_chemical_formula_moiety 'C13 H21 Br O2 Si'
_chemical_formula_sum 'C13 H21 Br O2 Si'
_chemical_formula_weight 317.30
_space_group_crystal_system monoclinic
_space_group_IT_number 14
_space_group_name_Hall '-P 2ybc'
_space_group_name_H-M_alt 'P 1 21/c 1'
_atom_sites_solution_hydrogens geom
_atom_sites_solution_primary dual
_audit_creation_date 2022-03-07
_audit_creation_method
;
Olex2 1.2
(compiled 2018.04.18 svn.r3501 for OlexSys, GUI svn.r5488)
;
_audit_update_record
;
2024-12-10 deposited with the CCDC.	2025-09-05 downloaded from the CCDC.
;
_cell_angle_alpha 90
_cell_angle_beta 108.752(2)
_cell_angle_gamma 90
_cell_formula_units_Z 4
_cell_length_a 9.8830(2)
_cell_length_b 12.5168(2)
_cell_length_c 12.4548(2)
_cell_measurement_reflns_used 6228
_cell_measurement_temperature 150
_cell_measurement_theta_max 73.7330
_cell_measurement_theta_min 3.5420
_cell_volume 1458.92(5)
_computing_cell_refinement 'CrysAlisPro 1.171.41.113a (Rigaku OD, 2021)'
_computing_data_collection 'CrysAlisPro 1.171.41.113a (Rigaku OD, 2021)'
_computing_data_reduction 'CrysAlisPro 1.171.41.113a (Rigaku OD, 2021)'
_computing_molecular_graphics 'Olex2 (Dolomanov et al., 2009)'
_computing_publication_material 'Olex2 (Dolomanov et al., 2009)'
_computing_structure_refinement 'ShelXL (Sheldrick, 2015)'
_computing_structure_solution 'ShelXT (Sheldrick, 2015)'
_diffrn_ambient_temperature 150
_diffrn_detector 'Hybrid Pixel Array Detector'
_diffrn_detector_area_resol_mean 10.0000
_diffrn_detector_type HyPix
_diffrn_measured_fraction_theta_full 1.000
_diffrn_measured_fraction_theta_max 1.000
_diffrn_measurement_details
;
List of Runs (angles in degrees, time in seconds):

  # Type    Start    End  Width  t~exp~   \w     \q     \k     \f   Frames
#--------------------------------------------------------------------------
  1  \w     76.00 107.00   0.50    0.05    --   43.00 125.00-120.00   62
  2  \w     74.00 104.00   0.50    0.05    --   43.00 125.00 -90.00   60
  3  \w     73.00  98.00   0.50    0.05    --   43.00 125.00-180.00   50
  4  \w     96.00 172.00   0.50    0.05    --  107.56  61.00 -90.00  152
  5  \w     76.00 111.00   0.50    0.05    --   43.00 125.00  90.00   70
  6  \w    -35.00  19.00   0.50    0.05    --   43.00 -19.00  90.00  108
  7  \w     33.00  61.00   0.50    0.05    --  107.56 -61.00  90.00   56
  8  \w     39.00  64.00   0.50    0.05    --  107.56 -61.00   0.00   50
  9  \w     33.00  66.00   0.50    0.05    --  107.56 -61.00-150.00   66
 10  \w    -25.00  26.00   0.50    0.05    --   43.00 -19.00-150.00  102
 11  \w     96.00 165.00   0.50    0.05    --  107.56 107.00 -47.00  138
 12  \w    146.00 172.00   0.50    0.05    --  107.56 125.00  30.00   52
 13  \w     75.00 108.00   0.50    0.05    --  107.56 125.00  30.00   66
 14  \w      7.00  53.00   0.50    0.05    --   43.00-107.00-145.00   92
 15  \w     68.00 103.00   0.50    0.05    --  107.56-107.00-145.00   70
 16  \w    -65.00 -33.00   0.50    0.05    -- -106.00  61.00 120.00   64
 17  \w    -69.00 -38.00   0.50    0.05    -- -106.00  61.00 -60.00   62
 18  \w    -71.00 -39.00   0.50    0.05    -- -106.00  61.00 -90.00   64
 19  \w   -110.00 -38.00   0.50    0.05    -- -106.00 125.00 -30.00  144
 20  \w   -106.00 -80.00   0.50    0.05    -- -106.00 107.00 -47.00   52
 21  \w    -82.00 -23.00   0.50    0.05    --  -43.00 107.00 -47.00  118
 22  \w   -177.00 -85.00   0.50    0.05    -- -106.00 -61.00 150.00  184
 23  \w   -171.00 -86.00   0.50    0.05    -- -106.00-107.00-145.00  170
;
_diffrn_measurement_device 'four-circle diffractometer'
_diffrn_measurement_device_type 'XtaLAB Synergy, Single source at home/near, HyPix'
_diffrn_measurement_method '\w scans'
_diffrn_orient_matrix_type 'CrysAlisPro convention (1999,Acta A55,543-557)'
_diffrn_orient_matrix_UB_11 -0.1628543000
_diffrn_orient_matrix_UB_12 -0.0142841000
_diffrn_orient_matrix_UB_13 -0.0306838000
_diffrn_orient_matrix_UB_21 0.0148906000
_diffrn_orient_matrix_UB_22 -0.1184604000
_diffrn_orient_matrix_UB_23 -0.0277113000
_diffrn_orient_matrix_UB_31 0.0187955000
_diffrn_orient_matrix_UB_32 -0.0300827000
_diffrn_orient_matrix_UB_33 0.1239455000
_diffrn_radiation_monochromator mirror
_diffrn_radiation_probe x-ray
_diffrn_radiation_type CuK\a
_diffrn_radiation_wavelength 1.54184
_diffrn_reflns_av_R_equivalents 0.0295
_diffrn_reflns_av_unetI/netI 0.0269
_diffrn_reflns_Laue_measured_fraction_full 1.000
_diffrn_reflns_Laue_measured_fraction_max 1.000
_diffrn_reflns_limit_h_max 11
_diffrn_reflns_limit_h_min -11
_diffrn_reflns_limit_k_max 15
_diffrn_reflns_limit_k_min -14
_diffrn_reflns_limit_l_max 15
_diffrn_reflns_limit_l_min -12
_diffrn_reflns_number 8533
_diffrn_reflns_point_group_measured_fraction_full 1.000
_diffrn_reflns_point_group_measured_fraction_max 1.000
_diffrn_reflns_theta_full 67.684
_diffrn_reflns_theta_max 68.236
_diffrn_reflns_theta_min 4.725
_diffrn_source 'micro-focus sealed X-ray tube'
_diffrn_source_type 'PhotonJet (Cu) X-ray Source'
_exptl_absorpt_coefficient_mu 4.540
_exptl_absorpt_correction_T_max 1.000
_exptl_absorpt_correction_T_min 0.409
_exptl_absorpt_correction_type gaussian
_exptl_absorpt_process_details
;
CrysAlisPro 1.171.41.113a (Rigaku Oxford Diffraction, 2021)
Numerical absorption correction based on gaussian integration over
a multifaceted crystal model
Empirical absorption correction using spherical harmonics,
implemented in SCALE3 ABSPACK scaling algorithm.
;
_exptl_crystal_colour colourless
_exptl_crystal_colour_primary colourless
_exptl_crystal_density_diffrn 1.445
_exptl_crystal_description block
_exptl_crystal_F_000 656
_exptl_crystal_size_max 0.289
_exptl_crystal_size_mid 0.277
_exptl_crystal_size_min 0.205
_refine_diff_density_max 1.670
_refine_diff_density_min -1.051
_refine_diff_density_rms 0.081
_refine_ls_extinction_method none
_refine_ls_goodness_of_fit_ref 1.069
_refine_ls_hydrogen_treatment constr
_refine_ls_matrix_type full
_refine_ls_number_parameters 158
_refine_ls_number_reflns 2668
_refine_ls_number_restraints 0
_refine_ls_restrained_S_all 1.069
_refine_ls_R_factor_all 0.0425
_refine_ls_R_factor_gt 0.0408
_refine_ls_shift/su_max 0.000
_refine_ls_shift/su_mean 0.000
_refine_ls_structure_factor_coef Fsqd
_refine_ls_weighting_details 'w=1/[\s^2^(Fo^2^)+(0.0567P)^2^+2.4611P] where P=(Fo^2^+2Fc^2^)/3'
_refine_ls_weighting_scheme calc
_refine_ls_wR_factor_gt 0.1095
_refine_ls_wR_factor_ref 0.1110
_reflns_Friedel_coverage 0.000
_reflns_number_gt 2541
_reflns_number_total 2668
_reflns_threshold_expression 'I > 2\s(I)'
_cod_data_source_file d5cc04790k2.cif
_cod_data_source_block 20220307-ki_auto
_cod_depositor_comments 'Adding full bibliography for 1575616--1575620.cif.'
_cod_database_code 1575619
_shelx_shelxl_version_number 2018/3
_chemical_oxdiff_formula 'C H O Si Br'
_shelx_space_group_comment
;
The symmetry employed for this shelxl refinement is uniquely defined
by the following loop, which should always be used as a source of
symmetry information in preference to the above space-group names.
They are only intended as comments.
;
_diffrn_oxdiff_digest_frames
;
0192bacc89e62b0daadd7054d0843518ce02052455e
;
_reflns_odcompleteness_completeness 100.00
_reflns_odcompleteness_iscentric 1
_reflns_odcompleteness_theta 66.97
_olex2_refinement_description
;
1. Fixed Uiso
 At 1.2 times of:
  All C(H) groups, All C(H,H) groups
 At 1.5 times of:
  All C(H,H,H) groups
2.a Ternary CH refined with riding coordinates:
 C8C(H8C), C2C(H2C), C7C(H7C)
2.b Secondary CH2 refined with riding coordinates:
 C9C(H9CA,H9CB), C3C(H3CA,H3CB), C4C(H4CA,H4CB)
2.c Idealised Me refined as rotating group:
 C10C(H10A,H10B,H10C), C13C(H13A,H13B,H13C), C12C(H12A,H12B,H12C), C11C(H11A,
 H11B,H11C)
;
_olex2_submission_special_instructions 'No special instructions were received'
_oxdiff_exptl_absorpt_empirical_details
;
Empirical correction (ABSPACK) includes:
- Absorption correction using spherical harmonics
- Frame scaling
;
_oxdiff_exptl_absorpt_empirical_full_max 3.319
_oxdiff_exptl_absorpt_empirical_full_min 0.750

loop_
_space_group_symop_operation_xyz
'x, y, z'
'-x, y+1/2, -z+1/2'
'-x, -y, -z'
'x, -y-1/2, z-1/2'

loop_
_atom_site_label
_atom_site_type_symbol
_atom_site_fract_x
_atom_site_fract_y
_atom_site_fract_z
_atom_site_U_iso_or_equiv
_atom_site_adp_type
_atom_site_occupancy
_atom_site_site_symmetry_order
_atom_site_calc_flag
_atom_site_refinement_flags_posn
_atom_site_refinement_flags_adp
_atom_site_refinement_flags_occupancy
_atom_site_disorder_assembly
_atom_site_disorder_group
Br1B Br 0.87130(4) 0.34125(3) 0.88854(3) 0.04131(16) Uani 1 1 d . . . . .
Si1S Si 0.59311(8) 0.61119(6) 0.80905(6) 0.0220(2) Uani 1 1 d . . . . .
O2O O 0.65184(19) 0.53003(15) 0.72840(16) 0.0215(4) Uani 1 1 d . . . . .
O1O O 0.9906(3) 0.33737(19) 0.6101(2) 0.0421(6) Uani 1 1 d . . . . .
C1C C 0.7881(3) 0.5171(2) 0.7191(2) 0.0199(5) Uani 1 1 d . . . . .
C8C C 0.9088(3) 0.4747(2) 0.8226(3) 0.0264(6) Uani 1 1 d . . . . .
H8C H 0.937754 0.531212 0.882470 0.032 Uiso 1 1 calc R . . . .
C6C C 0.9415(3) 0.4034(2) 0.6571(3) 0.0262(6) Uani 1 1 d . . . . .
C2C C 0.8606(3) 0.6180(2) 0.6900(3) 0.0255(6) Uani 1 1 d . . . . .
H2C H 0.848023 0.681787 0.734236 0.031 Uiso 1 1 calc R . . . .
C5C C 0.7861(3) 0.4439(2) 0.6177(2) 0.0254(6) Uani 1 1 d . . . . .
C7C C 1.0206(3) 0.4656(3) 0.7626(3) 0.0285(6) Uani 1 1 d . . . . .
H7C H 1.115381 0.436047 0.808888 0.034 Uiso 1 1 calc R . . . .
C9C C 1.0207(3) 0.5829(3) 0.7234(3) 0.0317(7) Uani 1 1 d . . . . .
H9CA H 1.055868 0.587825 0.657562 0.038 Uiso 1 1 calc R . . . .
H9CB H 1.081616 0.627999 0.785497 0.038 Uiso 1 1 calc R . . . .
C10C C 0.6789(4) 0.3511(3) 0.5896(4) 0.0418(9) Uani 1 1 d . . . . .
H10A H 0.699076 0.303062 0.655004 0.063 Uiso 1 1 calc GR . . . .
H10B H 0.687420 0.311621 0.524127 0.063 Uiso 1 1 calc GR . . . .
H10C H 0.581627 0.379341 0.571701 0.063 Uiso 1 1 calc GR . . . .
C3C C 0.7889(4) 0.6334(3) 0.5632(3) 0.0360(7) Uani 1 1 d . . . . .
H3CA H 0.851953 0.673387 0.529608 0.043 Uiso 1 1 calc R . . . .
H3CB H 0.697731 0.672800 0.547710 0.043 Uiso 1 1 calc R . . . .
C4C C 0.7626(4) 0.5203(3) 0.5154(3) 0.0358(7) Uani 1 1 d . . . . .
H4CA H 0.829949 0.502988 0.473792 0.043 Uiso 1 1 calc R . . . .
H4CB H 0.663825 0.513372 0.462603 0.043 Uiso 1 1 calc R . . . .
C13C C 0.6990(4) 0.5940(3) 0.9610(3) 0.0424(8) Uani 1 1 d . . . . .
H13A H 0.709681 0.517647 0.979277 0.064 Uiso 1 1 calc GR . . . .
H13B H 0.649508 0.628927 1.008186 0.064 Uiso 1 1 calc GR . . . .
H13C H 0.793516 0.626275 0.975680 0.064 Uiso 1 1 calc GR . . . .
C12C C 0.4062(3) 0.5681(3) 0.7859(3) 0.0410(8) Uani 1 1 d . . . . .
H12A H 0.345881 0.590704 0.710346 0.061 Uiso 1 1 calc GR . . . .
H12B H 0.371202 0.600682 0.843484 0.061 Uiso 1 1 calc GR . . . .
H12C H 0.402894 0.490104 0.791623 0.061 Uiso 1 1 calc GR . . . .
C11C C 0.5969(4) 0.7532(3) 0.7658(4) 0.0428(8) Uani 1 1 d . . . . .
H11A H 0.696040 0.778355 0.788812 0.064 Uiso 1 1 calc GR . . . .
H11B H 0.542209 0.796977 0.802481 0.064 Uiso 1 1 calc GR . . . .
H11C H 0.554503 0.759052 0.683256 0.064 Uiso 1 1 calc GR . . . .

loop_
_atom_site_aniso_label
_atom_site_aniso_U_11
_atom_site_aniso_U_22
_atom_site_aniso_U_33
_atom_site_aniso_U_23
_atom_site_aniso_U_13
_atom_site_aniso_U_12
Br1B 0.0496(3) 0.0334(2) 0.0490(3) 0.01681(15) 0.02701(19) 0.01379(15)
Si1S 0.0199(4) 0.0221(4) 0.0274(4) -0.0034(3) 0.0125(3) 0.0005(3)
O2O 0.0170(9) 0.0246(10) 0.0258(10) -0.0031(8) 0.0109(8) 0.0003(7)
O1O 0.0404(14) 0.0359(13) 0.0608(16) -0.0104(11) 0.0315(13) 0.0051(10)
C1C 0.0179(13) 0.0192(13) 0.0257(13) 0.0010(11) 0.0112(11) 0.0013(10)
C8C 0.0255(14) 0.0258(15) 0.0294(15) 0.0038(12) 0.0107(12) 0.0053(12)
C6C 0.0254(14) 0.0232(15) 0.0357(16) 0.0005(12) 0.0177(12) -0.0003(11)
C2C 0.0240(14) 0.0191(14) 0.0377(16) 0.0003(12) 0.0159(12) -0.0004(11)
C5C 0.0224(14) 0.0274(15) 0.0302(15) -0.0067(12) 0.0140(12) -0.0017(11)
C7C 0.0181(13) 0.0315(16) 0.0364(16) 0.0010(13) 0.0094(12) 0.0042(12)
C9C 0.0211(14) 0.0301(16) 0.0470(18) -0.0043(14) 0.0152(13) -0.0030(12)
C10C 0.0390(19) 0.0381(19) 0.061(2) -0.0100(16) 0.0338(18) -0.0041(15)
C3C 0.0339(17) 0.0388(18) 0.0403(18) 0.0160(15) 0.0188(14) 0.0057(14)
C4C 0.0341(17) 0.048(2) 0.0288(16) 0.0022(14) 0.0154(13) 0.0046(15)
C13C 0.047(2) 0.049(2) 0.0315(17) -0.0088(15) 0.0131(15) 0.0109(17)
C12C 0.0269(16) 0.045(2) 0.060(2) -0.0196(17) 0.0263(16) -0.0059(14)
C11C 0.050(2) 0.0270(17) 0.064(2) 0.0016(16) 0.0353(19) 0.0077(15)

loop_
_atom_type_symbol
_atom_type_description
_atom_type_scat_dispersion_real
_atom_type_scat_dispersion_imag
_atom_type_scat_source
C C 0.0181 0.0091 'International Tables Vol C Tables 4.2.6.8 and 6.1.1.4'
H H 0.0000 0.0000 'International Tables Vol C Tables 4.2.6.8 and 6.1.1.4'
Br Br -0.6763 1.2805 'International Tables Vol C Tables 4.2.6.8 and 6.1.1.4'
O O 0.0492 0.0322 'International Tables Vol C Tables 4.2.6.8 and 6.1.1.4'
Si Si 0.2541 0.3302 'International Tables Vol C Tables 4.2.6.8 and 6.1.1.4'

loop_
_exptl_crystal_face_index_h
_exptl_crystal_face_index_k
_exptl_crystal_face_index_l
_exptl_crystal_face_perp_dist
1 2 -8 0.0931
-6 -1 6 0.1309
-6 0 3 0.1319
6 0 -5 0.1497
-5 -4 0 0.1312
2 7 3 0.1253
-3 -7 1 0.1359
0 6 5 0.0995
-1 1 8 0.0903
-1 -8 -1 0.1150
0 -7 -4 0.1010
-3 7 2 0.1615
3 -7 -2 0.1444
4 -6 -5 0.1292
-4 1 8 0.1105
6 -3 -2 0.1501
-6 1 1 0.1387
0 -2 7 0.1051
6 -1 -2 0.1421
6 2 0 0.1444
-6 -1 0 0.1331
5 4 1 0.1438
0 0 8 0.0925
-2 -7 -2 0.1160
-2 6 5 0.1062
2 -6 -5 0.1123

loop_
_geom_angle_atom_site_label_1
_geom_angle_atom_site_label_2
_geom_angle_atom_site_label_3
_geom_angle
_geom_angle_site_symmetry_1
_geom_angle_site_symmetry_3
_geom_angle_publ_flag
O2O Si1S C13C 110.72(13) . . ?
O2O Si1S C12C 104.62(13) . . ?
O2O Si1S C11C 111.46(14) . . ?
C13C Si1S C11C 110.40(19) . . ?
C12C Si1S C13C 109.33(18) . . ?
C12C Si1S C11C 110.14(18) . . ?
C1C O2O Si1S 130.93(17) . . ?
O2O C1C C8C 118.5(2) . . ?
O2O C1C C2C 117.0(2) . . ?
O2O C1C C5C 112.0(2) . . ?
C8C C1C C2C 100.6(2) . . ?
C8C C1C C5C 106.3(2) . . ?
C2C C1C C5C 100.1(2) . . ?
C1C C8C Br1B 116.5(2) . . ?
C7C C8C Br1B 114.1(2) . . ?
C7C C8C C1C 95.9(2) . . ?
O1O C6C C5C 126.1(3) . . ?
O1O C6C C7C 127.0(3) . . ?
C7C C6C C5C 106.9(2) . . ?
C1C C2C C9C 102.3(2) . . ?
C3C C2C C1C 104.5(2) . . ?
C3C C2C C9C 113.9(3) . . ?
C6C C5C C1C 100.6(2) . . ?
C6C C5C C4C 109.6(2) . . ?
C10C C5C C1C 117.3(2) . . ?
C10C C5C C6C 111.6(3) . . ?
C10C C5C C4C 111.7(3) . . ?
C4C C5C C1C 105.3(2) . . ?
C8C C7C C9C 99.1(2) . . ?
C6C C7C C8C 102.2(2) . . ?
C6C C7C C9C 105.5(3) . . ?
C7C C9C C2C 104.3(2) . . ?
C2C C3C C4C 104.5(3) . . ?
C3C C4C C5C 106.9(3) . . ?

loop_
_geom_bond_atom_site_label_1
_geom_bond_atom_site_label_2
_geom_bond_distance
_geom_bond_site_symmetry_2
_geom_bond_publ_flag
Br1B C8C 1.949(3) . ?
Si1S O2O 1.6591(19) . ?
Si1S C13C 1.857(4) . ?
Si1S C12C 1.856(3) . ?
Si1S C11C 1.861(4) . ?
O2O C1C 1.398(3) . ?
O1O C6C 1.202(4) . ?
C1C C8C 1.542(4) . ?
C1C C2C 1.552(4) . ?
C1C C5C 1.555(4) . ?
C8C C7C 1.524(4) . ?
C6C C5C 1.541(4) . ?
C6C C7C 1.511(4) . ?
C2C C9C 1.564(4) . ?
C2C C3C 1.521(4) . ?
C5C C10C 1.535(4) . ?
C5C C4C 1.549(4) . ?
C7C C9C 1.547(5) . ?
C3C C4C 1.526(5) . ?

loop_
_exptl_oxdiff_crystal_face_indexfrac_h
_exptl_oxdiff_crystal_face_indexfrac_k
_exptl_oxdiff_crystal_face_indexfrac_l
_exptl_oxdiff_crystal_face_x
_exptl_oxdiff_crystal_face_y
_exptl_oxdiff_crystal_face_z
1.2332 1.9921 -7.7712 0.0092 -0.0023 -1.0000
-5.6230 -0.5794 5.9211 0.7423 -0.1792 0.6456
-6.4030 0.4662 2.7820 0.9507 -0.2277 0.2104
6.0993 0.1777 -4.8372 -0.8474 0.2038 -0.4903
-5.2776 -3.8349 -0.2917 0.9232 0.3838 -0.0200
2.0756 6.7671 2.6017 -0.5145 -0.8428 0.1579
-2.6275 -7.3997 1.4914 0.4878 0.7961 0.3581
-0.1537 6.4242 4.7488 -0.2125 -0.8949 0.3924
-1.0576 1.2045 7.8919 -0.0871 -0.3771 0.9221
-0.5740 -8.0307 -0.7229 0.2304 0.9628 0.1412
0.0624 -6.7368 -4.3080 0.2183 0.9184 -0.3301
-3.3565 6.8807 2.1046 0.3838 -0.9234 -0.0092
3.3565 -6.8807 -2.1046 -0.3838 0.9234 0.0092
3.6118 -5.8219 -4.6192 -0.3633 0.8715 -0.3295
-3.5078 0.8631 7.7774 0.3203 -0.3700 0.8721
5.8310 -3.2928 -1.6083 -0.8532 0.5215 0.0093
-6.2593 0.9175 1.0966 0.9726 -0.2323 -0.0093
0.0380 -2.1493 7.3645 -0.2015 0.0511 0.9782
6.3901 -0.6138 -2.2298 -0.9635 0.2297 -0.1378
6.0738 1.5458 -0.4706 -0.9968 -0.0796 0.0093
-6.0106 -1.4579 0.1370 0.9955 0.0794 -0.0521
5.0700 3.5528 1.2342 -0.9143 -0.3796 0.1414
0.0685 -0.0368 7.6252 -0.2446 -0.2059 0.9475
-2.2331 -7.0401 -1.8409 0.5207 0.8517 -0.0584
-1.9739 5.9757 5.4236 0.0697 -0.8876 0.4554
1.9526 -6.2092 -5.1471 -0.0714 0.9073 -0.4145
